data_4334305
loop_
_publ_author_name
'Hao-Ling Sun'
'Dan-Dan Yin'
'Qi Chen'
'Zhenqiang Wang'

_publ_section_title
;
 Europium Pyrimidine-4,6-dicarboxylate Framework with a
 Single-Crystal-to-Single-Crystal Transition and a Reversible
 Dehydration/Rehydration Process
;
_journal_name_full 'Inorganic Chemistry'
_journal_page_first 3582
_journal_page_last 3584
_journal_paper_doi 10.1021/ic302556r
_journal_volume 52
_journal_year 2013
_chemical_formula_sum 'C12 H6 Eu2 N4 O10'
_chemical_formula_weight 670.13
_chemical_name_systematic
; 
 ? 
;
_space_group_IT_number 14
_symmetry_cell_setting monoclinic
_symmetry_space_group_name_Hall '-P 2ybc'
_symmetry_space_group_name_H-M 'P 1 21/c 1'
_atom_sites_solution_hydrogens geom
_atom_sites_solution_primary direct
_atom_sites_solution_secondary difmap
_audit_creation_method SHELXL-97
_cell_angle_alpha 90.00
_cell_angle_beta 94.433(2)
_cell_angle_gamma 90.00
_cell_formula_units_Z 4
_cell_length_a 7.572(1)
_cell_length_b 15.595(2)
_cell_length_c 16.706(2)
_cell_measurement_reflns_used 3054
_cell_measurement_temperature 296(2)
_cell_measurement_theta_max 26.38
_cell_measurement_theta_min 2.45
_cell_volume 1966.8(4)
_computing_cell_refinement 'Bruker SMART'
_computing_data_collection 'Bruker SMART'
_computing_data_reduction 'Bruker SAINT'
_computing_molecular_graphics 'Bruker SHELXTL'
_computing_publication_material 'Bruker SHELXTL'
_computing_structure_refinement 'Bruker SHELXTL'
_computing_structure_solution 'Bruker SHELXTL'
_diffrn_ambient_temperature 296(2)
_diffrn_measured_fraction_theta_full 0.995
_diffrn_measured_fraction_theta_max 0.995
_diffrn_measurement_device_type 'CCD area detector'
_diffrn_measurement_method 'phi and omega scans'
_diffrn_radiation_monochromator graphite
_diffrn_radiation_source 'fine-focus sealed tube'
_diffrn_radiation_type MoK\a
_diffrn_radiation_wavelength 0.71073
_diffrn_reflns_av_R_equivalents 0.0388
_diffrn_reflns_av_sigmaI/netI 0.0470
_diffrn_reflns_limit_h_max 9
_diffrn_reflns_limit_h_min -9
_diffrn_reflns_limit_k_max 19
_diffrn_reflns_limit_k_min -15
_diffrn_reflns_limit_l_max 19
_diffrn_reflns_limit_l_min -20
_diffrn_reflns_number 10375
_diffrn_reflns_theta_full 26.02
_diffrn_reflns_theta_max 26.02
_diffrn_reflns_theta_min 3.58
_exptl_absorpt_coefficient_mu 6.375
_exptl_absorpt_correction_T_max 0.7846
_exptl_absorpt_correction_T_min 0.3621
_exptl_absorpt_correction_type multi-scan
_exptl_absorpt_process_details SADABS
_exptl_crystal_colour colorless
_exptl_crystal_density_diffrn 2.263
_exptl_crystal_description needle
_exptl_crystal_F_000 1248
_exptl_crystal_size_max 0.20
_exptl_crystal_size_mid 0.04
_exptl_crystal_size_min 0.04
_refine_diff_density_max 0.722
_refine_diff_density_min -0.882
_refine_diff_density_rms 0.148
_refine_ls_extinction_method none
_refine_ls_goodness_of_fit_ref 0.973
_refine_ls_hydrogen_treatment mixed
_refine_ls_matrix_type full
_refine_ls_number_parameters 260
_refine_ls_number_reflns 3858
_refine_ls_number_restraints 2
_refine_ls_restrained_S_all 0.974
_refine_ls_R_factor_all 0.0323
_refine_ls_R_factor_gt 0.0244
_refine_ls_shift/su_max 0.002
_refine_ls_shift/su_mean 0.000
_refine_ls_structure_factor_coef Fsqd
_refine_ls_weighting_details 'calc w=1/[\s^2^(Fo^2^)+(0.0090P)^2^+0.0000P] where P=(Fo^2^+2Fc^2^)/3'
_refine_ls_weighting_scheme calc
_refine_ls_wR_factor_gt 0.0414
_refine_ls_wR_factor_ref 0.0428
_reflns_number_gt 3227
_reflns_number_total 3858
_reflns_threshold_expression >2sigma(I)
_cod_data_source_file ic302556r_si_003.cif
_cod_data_source_block 1
_cod_database_code 4334305

loop_
_symmetry_equiv_pos_as_xyz
'x, y, z'
'-x, y+1/2, -z+1/2'
'-x, -y, -z'
'x, -y-1/2, z-1/2'

loop_
_atom_site_label
_atom_site_type_symbol
_atom_site_fract_x
_atom_site_fract_y
_atom_site_fract_z
_atom_site_U_iso_or_equiv
_atom_site_adp_type
_atom_site_occupancy
_atom_site_symmetry_multiplicity
_atom_site_calc_flag
_atom_site_refinement_flags
C1 C 0.7417(6) 0.1926(3) 0.5496(3) 0.0139(10) Uani 1 1 d .
C2 C 0.5995(6) 0.2353(3) 0.5945(3) 0.0145(10) Uani 1 1 d .
C3 C 0.6435(6) 0.2902(3) 0.6579(3) 0.0182(11) Uani 1 1 d .
H3A H 0.7602 0.3067 0.6712 0.022 Uiso 1 1 calc R
C4 C 0.5051(6) 0.3198(3) 0.7009(3) 0.0150(10) Uani 1 1 d .
C5 C 0.5448(6) 0.3671(3) 0.7790(3) 0.0177(11) Uani 1 1 d .
C6 C 0.3081(6) 0.2544(3) 0.6120(3) 0.0255(12) Uani 1 1 d .
H6A H 0.1909 0.2459 0.5928 0.031 Uiso 1 1 calc R
C7 C -0.2002(6) 0.0471(3) 0.6803(3) 0.0161(10) Uani 1 1 d .
C8 C -0.0424(6) 0.0879(3) 0.7268(3) 0.0168(11) Uani 1 1 d .
C9 C -0.0620(6) 0.1520(3) 0.7817(3) 0.0177(11) Uani 1 1 d .
H9A H -0.1732 0.1724 0.7923 0.021 Uiso 1 1 calc R
C10 C 0.0917(6) 0.1849(3) 0.8205(3) 0.0163(10) Uani 1 1 d .
C11 C 0.0898(6) 0.2609(3) 0.8770(3) 0.0184(11) Uani 1 1 d .
C12 C 0.2534(6) 0.0920(3) 0.7542(3) 0.0229(12) Uani 1 1 d .
H12A H 0.3641 0.0694 0.7457 0.027 Uiso 1 1 calc R
N1 N 0.4322(5) 0.2155(2) 0.5717(2) 0.0141(8) Uani 1 1 d .
N2 N 0.3359(5) 0.3034(3) 0.6764(2) 0.0238(10) Uani 1 1 d .
N3 N 0.1161(5) 0.0587(2) 0.7099(2) 0.0172(9) Uani 1 1 d .
N4 N 0.2505(5) 0.1532(3) 0.8085(2) 0.0243(10) Uani 1 1 d .
O1 O 0.6867(4) 0.14066(19) 0.49353(18) 0.0164(7) Uani 1 1 d .
O2 O 0.8977(4) 0.2071(2) 0.5713(2) 0.0295(9) Uani 1 1 d .
O3 O 0.6893(4) 0.4044(2) 0.78904(19) 0.0236(8) Uani 1 1 d .
O4 O 0.4285(5) 0.3625(2) 0.8282(2) 0.0316(9) Uani 1 1 d .
O5 O -0.1650(4) -0.00859(19) 0.62696(18) 0.0171(7) Uani 1 1 d .
O6 O -0.3500(4) 0.0710(2) 0.6939(2) 0.0257(8) Uani 1 1 d .
O7 O -0.0420(5) 0.3107(2) 0.8667(2) 0.0315(9) Uani 1 1 d .
O8 O 0.2170(4) 0.27034(19) 0.92753(19) 0.0202(8) Uani 1 1 d .
O9 O 0.0921(4) 0.07584(18) 0.51319(17) 0.0107(7) Uani 1 1 d D
O10 O 0.4205(4) 0.00935(18) 0.57270(17) 0.0110(6) Uani 1 1 d D
Eu1 Eu 0.37390(3) 0.102255(14) 0.459949(13) 0.00910(6) Uani 1 1 d .
Eu2 Eu 0.13348(3) -0.050513(14) 0.594341(13) 0.00927(6) Uani 1 1 d .
H10 H 0.472(6) 0.039(3) 0.617(2) 0.048(12) Uiso 1 1 d D
H9 H 0.046(7) 0.120(2) 0.540(3) 0.048(12) Uiso 1 1 d D

loop_
_atom_site_aniso_label
_atom_site_aniso_U_11
_atom_site_aniso_U_22
_atom_site_aniso_U_33
_atom_site_aniso_U_23
_atom_site_aniso_U_13
_atom_site_aniso_U_12
C1 0.011(2) 0.015(3) 0.016(3) -0.003(2) 0.0015(19) 0.0013(19)
C2 0.016(3) 0.015(2) 0.013(3) -0.0024(19) 0.003(2) 0.0009(19)
C3 0.013(2) 0.016(3) 0.026(3) -0.006(2) 0.002(2) -0.004(2)
C4 0.019(3) 0.013(2) 0.012(3) -0.0036(19) 0.002(2) 0.000(2)
C5 0.028(3) 0.015(3) 0.009(3) -0.0019(19) 0.000(2) 0.004(2)
C6 0.009(2) 0.035(3) 0.031(3) -0.014(3) -0.003(2) -0.001(2)
C7 0.009(2) 0.024(3) 0.015(3) -0.003(2) 0.0008(19) 0.003(2)
C8 0.015(2) 0.018(3) 0.017(3) -0.002(2) 0.001(2) 0.002(2)
C9 0.011(2) 0.020(3) 0.022(3) -0.006(2) 0.002(2) 0.005(2)
C10 0.016(3) 0.017(3) 0.015(3) -0.001(2) 0.000(2) 0.000(2)
C11 0.018(3) 0.016(3) 0.022(3) -0.005(2) 0.005(2) -0.003(2)
C12 0.013(3) 0.027(3) 0.029(3) -0.013(2) -0.001(2) 0.004(2)
N1 0.013(2) 0.017(2) 0.013(2) -0.0080(16) 0.0035(16) 0.0015(17)
N2 0.014(2) 0.032(3) 0.026(3) -0.016(2) 0.0050(19) -0.0053(18)
N3 0.0080(19) 0.024(2) 0.020(2) -0.0057(18) -0.0013(17) -0.0016(17)
N4 0.013(2) 0.028(2) 0.031(3) -0.013(2) -0.0036(19) 0.0039(18)
O1 0.0106(16) 0.0197(18) 0.0192(19) -0.0093(14) 0.0025(14) -0.0035(13)
O2 0.0079(17) 0.037(2) 0.044(2) -0.0236(18) 0.0028(16) 0.0002(15)
O3 0.0153(18) 0.033(2) 0.022(2) -0.0112(16) -0.0038(15) -0.0017(16)
O4 0.041(2) 0.033(2) 0.023(2) -0.0151(17) 0.0169(18) -0.0134(17)
O5 0.0152(17) 0.0184(18) 0.0185(19) -0.0094(15) 0.0055(14) -0.0015(14)
O6 0.0095(17) 0.038(2) 0.030(2) -0.0188(16) -0.0008(15) 0.0007(15)
O7 0.034(2) 0.024(2) 0.035(2) -0.0151(17) -0.0060(17) 0.0138(17)
O8 0.0201(19) 0.0184(19) 0.022(2) -0.0050(14) 0.0024(15) -0.0055(14)
O9 0.0068(15) 0.0148(17) 0.0108(17) -0.0029(13) 0.0023(13) 0.0012(12)
O10 0.0087(16) 0.0148(17) 0.0094(17) -0.0040(13) -0.0003(13) -0.0008(13)
Eu1 0.00788(11) 0.01041(12) 0.00902(12) 0.00081(9) 0.00075(8) 0.00025(9)
Eu2 0.00782(11) 0.01079(12) 0.00917(12) 0.00061(9) 0.00044(9) 0.00002(9)

loop_
_atom_type_symbol
_atom_type_description
_atom_type_scat_dispersion_real
_atom_type_scat_dispersion_imag
_atom_type_scat_source
C C 0.0033 0.0016 'International Tables Vol C Tables 4.2.6.8 and 6.1.1.4'
H H 0.0000 0.0000 'International Tables Vol C Tables 4.2.6.8 and 6.1.1.4'
N N 0.0061 0.0033 'International Tables Vol C Tables 4.2.6.8 and 6.1.1.4'
O O 0.0106 0.0060 'International Tables Vol C Tables 4.2.6.8 and 6.1.1.4'
Eu Eu -0.1578 3.6682 'International Tables Vol C Tables 4.2.6.8 and 6.1.1.4'

loop_
_geom_angle_atom_site_label_1
_geom_angle_atom_site_label_2
_geom_angle_atom_site_label_3
_geom_angle
_geom_angle_site_symmetry_1
_geom_angle_site_symmetry_3
O2 C1 O1 125.6(4) . .
O2 C1 C2 118.4(4) . .
O1 C1 C2 115.9(4) . .
N1 C2 C3 122.1(4) . .
N1 C2 C1 116.9(4) . .
C3 C2 C1 120.9(4) . .
C2 C3 C4 116.9(4) . .
C2 C3 H3A 121.5 . .
C4 C3 H3A 121.5 . .
N2 C4 C3 121.3(4) . .
N2 C4 C5 118.7(4) . .
C3 C4 C5 120.0(4) . .
O3 C5 O4 126.6(4) . .
O3 C5 C4 117.5(4) . .
O4 C5 C4 115.9(4) . .
N2 C6 N1 126.6(4) . .
N2 C6 H6A 116.7 . .
N1 C6 H6A 116.7 . .
O6 C7 O5 125.1(4) . .
O6 C7 C8 118.7(4) . .
O5 C7 C8 116.1(4) . .
N3 C8 C9 122.4(4) . .
N3 C8 C7 115.8(4) . .
C9 C8 C7 121.8(4) . .
C8 C9 C10 116.9(4) . .
C8 C9 H9A 121.6 . .
C10 C9 H9A 121.6 . .
N4 C10 C9 121.8(4) . .
N4 C10 C11 116.0(4) . .
C9 C10 C11 122.2(4) . .
O8 C11 O7 125.7(4) . .
O8 C11 C10 118.2(4) . .
O7 C11 C10 116.1(4) . .
O8 C11 Eu1 35.0(2) . 4_566
O7 C11 Eu1 98.2(3) . 4_566
C10 C11 Eu1 137.5(3) . 4_566
N4 C12 N3 127.6(4) . .
N4 C12 H12A 116.2 . .
N3 C12 H12A 116.2 . .
C2 N1 C6 116.0(4) . .
C2 N1 Eu1 118.2(3) . .
C6 N1 Eu1 125.8(3) . .
C6 N2 C4 116.6(4) . .
C8 N3 C12 115.1(4) . .
C8 N3 Eu2 118.8(3) . .
C12 N3 Eu2 126.0(3) . .
C12 N4 C10 115.9(4) . .
C1 O1 Eu1 124.9(3) . .
C1 O1 Eu2 128.4(3) . 3_656
Eu1 O1 Eu2 106.62(11) . 3_656
C5 O3 Eu2 133.2(3) . 2_656
C5 O4 Eu1 142.2(3) . 4_566
C7 O5 Eu2 125.3(3) . .
C7 O5 Eu1 129.3(3) . 3_556
Eu2 O5 Eu1 105.35(10) . 3_556
C11 O7 Eu2 139.9(3) . 2_556
C11 O8 Eu1 127.5(3) . 4_566
Eu2 O9 Eu1 105.57(11) . .
Eu2 O9 Eu2 109.89(11) . 3_556
Eu1 O9 Eu2 110.43(11) . 3_556
Eu2 O9 H9 112(3) . .
Eu1 O9 H9 116(3) . .
Eu2 O9 H9 103(4) 3_556 .
Eu1 O10 Eu2 105.85(11) . .
Eu1 O10 Eu1 108.50(11) . 3_656
Eu2 O10 Eu1 110.89(11) . 3_656
Eu1 O10 H10 111(3) . .
Eu2 O10 H10 113(3) . .
Eu1 O10 H10 108(3) 3_656 .
O4 Eu1 O8 73.02(11) 4_565 4_565
O4 Eu1 O10 149.57(10) 4_565 .
O8 Eu1 O10 137.41(10) 4_565 .
O4 Eu1 O9 127.90(11) 4_565 .
O8 Eu1 O9 77.52(10) 4_565 .
O10 Eu1 O9 71.66(10) . .
O4 Eu1 O10 78.08(10) 4_565 3_656
O8 Eu1 O10 150.98(10) 4_565 3_656
O10 Eu1 O10 71.50(11) . 3_656
O9 Eu1 O10 124.22(9) . 3_656
O4 Eu1 O1 85.43(11) 4_565 .
O8 Eu1 O1 107.81(10) 4_565 .
O10 Eu1 O1 83.49(10) . .
O9 Eu1 O1 145.09(10) . .
O10 Eu1 O1 66.64(9) 3_656 .
O4 Eu1 O5 75.13(11) 4_565 3_556
O8 Eu1 O5 94.20(11) 4_565 3_556
O10 Eu1 O5 98.67(10) . 3_556
O9 Eu1 O5 65.20(9) . 3_556
O10 Eu1 O5 80.80(9) 3_656 3_556
O1 Eu1 O5 144.96(9) . 3_556
O4 Eu1 N1 119.15(12) 4_565 .
O8 Eu1 N1 69.17(12) 4_565 .
O10 Eu1 N1 80.67(11) . .
O9 Eu1 N1 87.53(10) . .
O10 Eu1 N1 125.21(11) 3_656 .
O1 Eu1 N1 64.02(10) . .
O5 Eu1 N1 151.01(10) 3_556 .
O4 Eu1 C11 66.74(11) 4_565 4_565
O8 Eu1 C11 17.55(11) 4_565 4_565
O10 Eu1 C11 141.87(10) . 4_565
O9 Eu1 C11 72.23(10) . 4_565
O10 Eu1 C11 141.98(11) 3_656 4_565
O1 Eu1 C11 121.88(11) . 4_565
O5 Eu1 C11 76.77(11) 3_556 4_565
N1 Eu1 C11 85.97(12) . 4_565
O4 Eu1 Eu2 145.64(9) 4_565 .
O8 Eu1 Eu2 113.90(7) 4_565 .
O10 Eu1 Eu2 37.41(7) . .
O9 Eu1 Eu2 37.11(7) . .
O10 Eu1 Eu2 91.60(7) 3_656 .
O1 Eu1 Eu2 120.64(7) . .
O5 Eu1 Eu2 70.88(7) 3_556 .
N1 Eu1 Eu2 93.69(8) . .
C11 Eu1 Eu2 109.15(8) 4_565 .
O4 Eu1 Eu1 113.45(8) 4_565 3_656
O8 Eu1 Eu1 173.23(8) 4_565 3_656
O10 Eu1 Eu1 36.13(7) . 3_656
O9 Eu1 Eu1 99.07(7) . 3_656
O10 Eu1 Eu1 35.37(7) 3_656 3_656
O1 Eu1 Eu1 71.60(7) . 3_656
O5 Eu1 Eu1 89.58(7) 3_556 3_656
N1 Eu1 Eu1 105.04(8) . 3_656
C11 Eu1 Eu1 165.92(9) 4_565 3_656
Eu2 Eu1 Eu1 62.125(10) . 3_656
O4 Eu1 Eu2 94.09(9) 4_565 3_556
O8 Eu1 Eu2 69.90(8) 4_565 3_556
O10 Eu1 Eu2 98.00(7) . 3_556
O9 Eu1 Eu2 34.82(7) . 3_556
O10 Eu1 Eu2 115.48(7) 3_656 3_556
O1 Eu1 Eu2 177.69(7) . 3_556
O5 Eu1 Eu2 36.68(6) 3_556 3_556
N1 Eu1 Eu2 114.41(8) . 3_556
C11 Eu1 Eu2 55.94(8) 4_565 3_556
Eu2 Eu1 Eu2 60.720(8) . 3_556
Eu1 Eu1 Eu2 110.634(11) 3_656 3_556
O7 Eu2 O3 70.46(11) 2_546 2_646
O7 Eu2 O9 150.94(11) 2_546 .
O3 Eu2 O9 138.14(11) 2_646 .
O7 Eu2 O9 81.39(11) 2_546 3_556
O3 Eu2 O9 151.74(10) 2_646 3_556
O9 Eu2 O9 70.11(11) . 3_556
O7 Eu2 O10 132.56(11) 2_546 .
O3 Eu2 O10 77.32(10) 2_646 .
O9 Eu2 O10 71.21(10) . .
O9 Eu2 O10 122.99(10) 3_556 .
O7 Eu2 O5 83.63(11) 2_546 .
O3 Eu2 O5 111.53(10) 2_646 .
O9 Eu2 O5 79.89(10) . .
O9 Eu2 O5 66.29(10) 3_556 .
O10 Eu2 O5 141.64(10) . .
O7 Eu2 O1 80.38(11) 2_546 3_656
O3 Eu2 O1 90.92(11) 2_646 3_656
O9 Eu2 O1 100.53(10) . 3_656
O9 Eu2 O1 81.82(10) 3_556 3_656
O10 Eu2 O1 66.05(9) . 3_656
O5 Eu2 O1 146.10(10) . 3_656
O7 Eu2 N3 111.26(12) 2_546 .
O3 Eu2 N3 69.06(12) 2_646 .
O9 Eu2 N3 82.45(11) . .
O9 Eu2 N3 126.11(10) 3_556 .
O10 Eu2 N3 87.45(10) . .
O5 Eu2 N3 63.75(10) . .
O1 Eu2 N3 150.16(10) 3_656 .
O7 Eu2 Eu1 152.65(9) 2_546 .
O3 Eu2 Eu1 113.55(7) 2_646 .
O9 Eu2 Eu1 37.32(6) . .
O9 Eu2 Eu1 90.38(7) 3_556 .
O10 Eu2 Eu1 36.74(7) . .
O5 Eu2 Eu1 116.88(7) . .
O1 Eu2 Eu1 72.63(7) 3_656 .
N3 Eu2 Eu1 94.69(8) . .
O7 Eu2 Eu2 116.14(9) 2_546 3_556
O3 Eu2 Eu2 173.31(8) 2_646 3_556
O9 Eu2 Eu2 35.19(7) . 3_556
O9 Eu2 Eu2 34.93(7) 3_556 3_556
O10 Eu2 Eu2 97.91(7) . 3_556
O5 Eu2 Eu2 69.31(7) . 3_556
O1 Eu2 Eu2 91.38(7) 3_656 3_556
N3 Eu2 Eu2 106.33(9) . 3_556
Eu1 Eu2 Eu2 61.303(10) . 3_556
O7 Eu2 Eu1 65.13(8) 2_546 3_556
O3 Eu2 Eu1 126.97(7) 2_646 3_556
O9 Eu2 Eu1 87.48(7) . 3_556
O9 Eu2 Eu1 34.75(6) 3_556 3_556
O10 Eu2 Eu1 155.69(7) . 3_556
O5 Eu2 Eu1 37.97(7) . 3_556
O1 Eu2 Eu1 108.21(7) 3_656 3_556
N3 Eu2 Eu1 101.57(8) . 3_556
Eu1 Eu2 Eu1 119.280(8) . 3_556
Eu2 Eu2 Eu1 57.976(7) 3_556 3_556
O7 Eu2 Eu1 100.10(8) 2_546 3_656
O3 Eu2 Eu1 69.45(7) 2_646 3_656
O9 Eu2 Eu1 96.96(6) . 3_656
O9 Eu2 Eu1 114.71(6) 3_556 3_656
O10 Eu2 Eu1 34.61(7) . 3_656
O5 Eu2 Eu1 176.22(7) . 3_656
O1 Eu2 Eu1 36.32(7) 3_656 3_656
N3 Eu2 Eu1 113.93(8) . 3_656
Eu1 Eu2 Eu1 59.815(8) . 3_656
Eu2 Eu2 Eu1 109.268(10) 3_556 3_656
Eu1 Eu2 Eu1 144.499(10) 3_556 3_656

loop_
_geom_bond_atom_site_label_1
_geom_bond_atom_site_label_2
_geom_bond_distance
_geom_bond_site_symmetry_2
C1 O2 1.229(5) .
C1 O1 1.283(5) .
C1 C2 1.514(6) .
C2 N1 1.331(5) .
C2 C3 1.382(6) .
C3 C4 1.394(6) .
C3 H3A 0.9300 .
C4 N2 1.339(6) .
C4 C5 1.508(6) .
C5 O3 1.239(5) .
C5 O4 1.252(5) .
C6 N2 1.323(6) .
C6 N1 1.343(5) .
C6 H6A 0.9300 .
C7 O6 1.231(5) .
C7 O5 1.288(5) .
C7 C8 1.514(6) .
C8 N3 1.334(5) .
C8 C9 1.373(6) .
C9 C10 1.387(6) .
C9 H9A 0.9300 .
C10 N4 1.330(5) .
C10 C11 1.515(6) .
C11 O8 1.239(5) .
C11 O7 1.265(5) .
C11 Eu1 3.262(5) 4_566
C12 N4 1.318(6) .
C12 N3 1.334(6) .
C12 H12A 0.9300 .
N1 Eu1 2.582(3) .
N3 Eu2 2.585(4) .
O1 Eu1 2.465(3) .
O1 Eu2 2.509(3) 3_656
O3 Eu2 2.385(3) 2_656
O4 Eu1 2.336(3) 4_566
O5 Eu2 2.454(3) .
O5 Eu1 2.528(3) 3_556
O7 Eu2 2.379(3) 2_556
O8 Eu1 2.357(3) 4_566
O9 Eu2 2.399(3) .
O9 Eu1 2.410(3) .
O9 Eu2 2.414(3) 3_556
O9 H9 0.911(19) .
O10 Eu1 2.381(3) .
O10 Eu2 2.418(3) .
O10 Eu1 2.425(3) 3_656
O10 H10 0.94(2) .
Eu1 O4 2.336(3) 4_565
Eu1 O8 2.357(3) 4_565
Eu1 O10 2.425(3) 3_656
Eu1 O5 2.528(3) 3_556
Eu1 C11 3.262(5) 4_565
Eu1 Eu2 3.8292(4) .
Eu1 Eu1 3.9005(6) 3_656
Eu1 Eu2 3.9617(6) 3_556
Eu2 O7 2.379(3) 2_546
Eu2 O3 2.385(3) 2_646
Eu2 O9 2.414(3) 3_556
Eu2 O1 2.509(3) 3_656
Eu2 Eu2 3.9394(6) 3_556
Eu2 Eu1 3.9617(6) 3_556
Eu2 Eu1 3.9888(6) 3_656
